data_4322024
loop_
_publ_author_name
'Jan Janczak'
'Ryszard Kubiak'

_publ_contact_author
;     
    Jan Janczak
    Institute of Low Temperature and Structure Research
    Polish Academy of Sciences
    P.O.Box 1410,
    Okolna 2 str., 50-950 Wroclaw
    Poland
;
_publ_contact_author_email janczak@highscreen.int.pan.wroc.pl
_publ_section_title
;
 Synthesis, Structure, and Characterization of Oxomolybdenum(V)
 Phthalocyaninato(2-) Triiodide
;
_journal_name_full 'Inorganic Chemistry'
_journal_page_first 2429
_journal_page_last 2433
_journal_paper_doi 10.1021/ic9900410
_journal_volume 38
_journal_year 1999
_chemical_formula_sum 'C32 H16 I3 Mo N8 O'
_chemical_formula_weight 1005.17
_chemical_name_common 'Oxophthalocyaninato molibden(V) triiodide'
_space_group_IT_number 63
_symmetry_cell_setting orthorhombic
_symmetry_space_group_name_Hall '-C 2c 2'
_symmetry_space_group_name_H-M 'C m c m'
_atom_sites_solution_hydrogens geom
_atom_sites_solution_primary direct
_atom_sites_solution_secondary difmap
_audit_creation_method SHELXL-97
_cell_angle_alpha 90.00
_cell_angle_beta 90.00
_cell_angle_gamma 90.00
_cell_formula_units_Z 4
_cell_length_a 14.441(3)
_cell_length_b 15.194(3)
_cell_length_c 14.085(3)
_cell_measurement_reflns_used 30
_cell_measurement_temperature 293(2)
_cell_measurement_theta_max 12
_cell_measurement_theta_min 8
_cell_volume 3090.5(11)
_computing_cell_refinement 'KUMA KM4 software'
_computing_data_collection 'KUMA KM4 software'
_computing_data_reduction 'KUMA KM4 software'
_computing_molecular_graphics 'SHELXTL (Sheldrick, 1991)'
_computing_publication_material 'SHELXL-97 (Sheldrick, 1997)'
_computing_structure_refinement 'SHELXL-97 (Sheldrick, 1997)'
_computing_structure_solution 'SHELXS-97 (Sheldrick, 1990)'
_diffrn_ambient_temperature 293(2)
_diffrn_measured_fraction_theta_full 0.425
_diffrn_measured_fraction_theta_max 0.425
_diffrn_measurement_method \w--2\q
_diffrn_radiation_monochromator graphite
_diffrn_radiation_source 'fine-focus sealed tube'
_diffrn_radiation_type MoK\a
_diffrn_radiation_wavelength 0.71073
_diffrn_reflns_av_R_equivalents 0.0211
_diffrn_reflns_av_sigmaI/netI 0.0158
_diffrn_reflns_limit_h_max 21
_diffrn_reflns_limit_h_min 0
_diffrn_reflns_limit_k_max 20
_diffrn_reflns_limit_k_min -20
_diffrn_reflns_limit_l_max 20
_diffrn_reflns_limit_l_min 0
_diffrn_reflns_number 4630
_diffrn_reflns_theta_full 31.61
_diffrn_reflns_theta_max 31.61
_diffrn_reflns_theta_min 2.42
_diffrn_standards_decay_% 0.8
_diffrn_standards_interval_count 50
_diffrn_standards_number 2
_exptl_absorpt_coefficient_mu 3.463
_exptl_absorpt_correction_T_max 0.71252
_exptl_absorpt_correction_T_min 0.39148
_exptl_absorpt_correction_type 'Face indexed analytical, SHELXTL (Sheldrick, 1991)'
_exptl_crystal_colour black-violet
_exptl_crystal_density_diffrn 2.160
_exptl_crystal_density_meas 2.15
_exptl_crystal_density_method floation
_exptl_crystal_description plate
_exptl_crystal_F_000 1892
_exptl_crystal_size_max 0.28
_exptl_crystal_size_mid 0.20
_exptl_crystal_size_min 0.10
_refine_diff_density_max 0.591
_refine_diff_density_min -0.942
_refine_diff_density_rms 0.089
_refine_ls_extinction_coef 0.00115(5)
_refine_ls_extinction_expression Fc^*^=kFc[1+0.001xFc^2^\l^3^/sin(2\q)]^-1/4^
_refine_ls_extinction_method SHELXL
_refine_ls_goodness_of_fit_ref 1.028
_refine_ls_hydrogen_treatment mixed
_refine_ls_matrix_type full
_refine_ls_number_parameters 116
_refine_ls_number_reflns 2442
_refine_ls_number_restraints 0
_refine_ls_restrained_S_all 1.028
_refine_ls_R_factor_all 0.0319
_refine_ls_R_factor_gt 0.0230
_refine_ls_shift/su_max 0.001
_refine_ls_shift/su_mean 0.000
_refine_ls_structure_factor_coef Fsqd
_refine_ls_weighting_details 'w=1/[\s^2^(Fo^2^)+(0.0348P)^2^+0.0000P] where P=(Fo^2^+2Fc^2^)/3'
_refine_ls_weighting_scheme calc
_refine_ls_wR_factor_gt 0.0560
_refine_ls_wR_factor_ref 0.0592
_reflns_number_gt 2029
_reflns_number_total 2442
_reflns_threshold_expression >2sigma(I)
_cod_data_source_file ic9900410.cif
_cod_data_source_block mo
_cod_depositor_comments
;
The following automatic conversions were performed:

'_refine_ls_weighting_scheme' value 'calc
w=1/[\s^2^(Fo^2^)+(0.0348P)^2^+0.0000P] where P=(Fo^2^+2Fc^2^)/3' was
changed to 'calc'. New tag '_refine_ls_weighting_details' was
created. The value of the new tag was set to
'w=1/[\s^2^(Fo^2^)+(0.0348P)^2^+0.0000P] where P=(Fo^2^+2Fc^2^)/3'.

Automatic conversion script
Id: cif_fix_values 3143 2015-03-26 13:38:13Z robertas 
;
_cod_database_code 4322024

loop_
_symmetry_equiv_pos_as_xyz
'x, y, z'
'-x, -y, z+1/2'
'-x, y, -z+1/2'
'x, -y, -z'
'x+1/2, y+1/2, z'
'-x+1/2, -y+1/2, z+1/2'
'-x+1/2, y+1/2, -z+1/2'
'x+1/2, -y+1/2, -z'
'-x, -y, -z'
'x, y, -z-1/2'
'x, -y, z-1/2'
'-x, y, z'
'-x+1/2, -y+1/2, -z'
'x+1/2, y+1/2, -z-1/2'
'x+1/2, -y+1/2, z-1/2'
'-x+1/2, y+1/2, z'

loop_
_atom_site_label
_atom_site_type_symbol
_atom_site_fract_x
_atom_site_fract_y
_atom_site_fract_z
_atom_site_U_iso_or_equiv
_atom_site_adp_type
_atom_site_occupancy
_atom_site_calc_flag
_atom_site_refinement_flags
_atom_site_disorder_assembly
_atom_site_disorder_group
I1 I 0.0000 0.29619(2) 0.2500 0.06042(10) Uani 1 d S . .
I2 I 0.0000 0.491902(18) 0.2500 0.04349(9) Uani 1 d S . .
I3 I 0.0000 0.702081(19) 0.2500 0.04229(8) Uani 1 d S . .
Mo1 Mo 0.0000 -0.05117(2) 0.2500 0.03110(9) Uani 1 d S . .
N1 N 0.0000 -0.11038(16) 0.01154(14) 0.0377(5) Uani 1 d S . .
N2 N -0.09158(10) -0.09101(10) 0.15114(9) 0.0348(3) Uani 1 d . . .
N3 N -0.22268(15) -0.09548(16) 0.2500 0.0402(5) Uani 1 d S . .
C1 C -0.07683(12) -0.10524(12) 0.05496(12) 0.0349(4) Uani 1 d . . .
C2 C -0.16071(16) -0.11611(14) 0.00837(12) 0.0386(4) Uani 1 d . . .
C3 C -0.18174(15) -0.13356(16) -0.08620(14) 0.0494(5) Uani 1 d . . .
H3 H -0.1359 -0.1391 -0.1322 0.059 Uiso 1 calc R . .
C4 C -0.27081(17) -0.14192(19) -0.10699(15) 0.0621(7) Uani 1 d . . .
H4 H -0.2888 -0.1541 -0.1690 0.075 Uiso 1 calc R . .
C5 C -0.33626(17) -0.13273(19) -0.03769(18) 0.0637(6) Uani 1 d . . .
H5 H -0.3983 -0.1373 -0.0547 0.076 Uiso 1 calc R . .
C6 C -0.31508(15) -0.11711(16) 0.05601(16) 0.0519(5) Uani 1 d . . .
H6 H -0.3609 -0.1124 0.1021 0.062 Uiso 1 calc R . .
C7 C -0.22572(14) -0.10906(13) 0.07743(14) 0.0402(4) Uani 1 d . . .
C8 C -0.18174(12) -0.09573(12) 0.16757(12) 0.0367(4) Uani 1 d . . .
O1 O 0.0000 0.0639(2) 0.2500 0.0461(6) Uani 1 d S . .

loop_
_atom_site_aniso_label
_atom_site_aniso_U_11
_atom_site_aniso_U_22
_atom_site_aniso_U_33
_atom_site_aniso_U_23
_atom_site_aniso_U_13
_atom_site_aniso_U_12
I1 0.05114(16) 0.04296(18) 0.0872(2) 0.000 0.000 0.000
I2 0.03717(12) 0.04450(17) 0.04881(15) 0.000 0.000 0.000
I3 0.04189(13) 0.04109(16) 0.04391(14) 0.000 0.000 0.000
Mo1 0.03385(14) 0.03669(19) 0.02276(12) 0.000 0.000 0.000
N1 0.0428(12) 0.0454(14) 0.0248(9) -0.0001(8) 0.000 0.000
N2 0.0340(6) 0.0435(8) 0.0269(7) 0.0021(6) -0.0015(5) 0.0021(6)
N3 0.0375(10) 0.0506(14) 0.0326(10) 0.000 0.000 0.0004(10)
C1 0.0402(8) 0.0399(9) 0.0245(7) 0.0022(6) -0.0022(6) 0.0003(7)
C2 0.0448(10) 0.0438(11) 0.0271(8) 0.0006(7) -0.0043(6) -0.0014(8)
C3 0.0532(11) 0.0651(14) 0.0299(8) -0.0002(9) -0.0081(8) -0.0043(10)
C4 0.0593(12) 0.0904(19) 0.0366(10) -0.0050(11) -0.0155(9) -0.0113(12)
C5 0.0483(12) 0.0923(19) 0.0504(12) 0.0027(14) -0.0176(10) -0.0092(12)
C6 0.0406(10) 0.0746(15) 0.0406(10) 0.0006(10) -0.0079(8) -0.0048(9)
C7 0.0416(9) 0.0463(11) 0.0326(9) 0.0025(7) -0.0055(7) -0.0012(8)
C8 0.0355(8) 0.0459(10) 0.0288(8) 0.0002(7) -0.0025(6) 0.0012(7)
O1 0.0482(15) 0.0461(16) 0.0440(15) 0.000 0.000 0.000

loop_
_atom_type_symbol
_atom_type_description
_atom_type_scat_dispersion_real
_atom_type_scat_dispersion_imag
_atom_type_scat_source
C C 0.0033 0.0016 'International Tables Vol C Tables 4.2.6.8 and 6.1.1.4'
H H 0.0000 0.0000 'International Tables Vol C Tables 4.2.6.8 and 6.1.1.4'
N N 0.0061 0.0033 'International Tables Vol C Tables 4.2.6.8 and 6.1.1.4'
Mo Mo -1.6832 0.6857 'International Tables Vol C Tables 4.2.6.8 and 6.1.1.4'
I I -0.4742 1.8119 'International Tables Vol C Tables 4.2.6.8 and 6.1.1.4'
O O 0.0106 0.0060 'International Tables Vol C Tables 4.2.6.8 and 6.1.1.4'

loop_
_geom_angle_atom_site_label_1
_geom_angle_atom_site_label_2
_geom_angle_atom_site_label_3
_geom_angle
_geom_angle_site_symmetry_1
_geom_angle_site_symmetry_3
_geom_angle_publ_flag
O1 Mo1 N2 107.50(4) . 3 n
O1 Mo1 N2 107.50(4) . . y
N2 Mo1 N2 145.00(9) 3 . y
O1 Mo1 N2 107.50(4) . 10_556 n
N2 Mo1 N2 82.11(8) 3 10_556 y
N2 Mo1 N2 87.50(8) . 10_556 y
O1 Mo1 N2 107.50(4) . 12 n
N2 Mo1 N2 87.50(8) 3 12 n
N2 Mo1 N2 82.11(8) . 12 n
N2 Mo1 N2 145.00(9) 10_556 12 n
C1 N1 C1 121.9(2) 12 . y
C8 N2 C1 108.23(14) . . y
C8 N2 Mo1 122.76(12) . . y
C1 N2 Mo1 128.38(12) . . y
C8 N3 C8 126.0(2) 10_556 . y
N1 C1 C2 121.86(16) . . y
N1 C1 N2 127.87(17) . . y
C2 C1 N2 110.25(15) . . y
C7 C2 C1 104.82(15) . . y
C7 C2 C3 123.4(2) . . y
C1 C2 C3 131.7(2) . . y
C4 C3 C2 116.2(2) . . y
C3 C4 C5 120.3(2) . . y
C4 C5 C6 123.3(2) . . y
C7 C6 C5 116.7(2) . . y
C6 C7 C2 120.09(19) . . y
C6 C7 C8 130.0(2) . . y
C2 C7 C8 109.85(17) . . y
N3 C8 N2 126.99(17) . . y
N3 C8 C7 126.04(17) . . y
N2 C8 C7 106.76(15) . . y

loop_
_geom_bond_atom_site_label_1
_geom_bond_atom_site_label_2
_geom_bond_distance
_geom_bond_site_symmetry_2
_geom_bond_publ_flag
I1 I2 2.9736(7) . y
I2 I3 3.1934(7) . y
Mo1 O1 1.748(3) . y
Mo1 N2 2.0136(14) 3 n
Mo1 N2 2.0136(14) . y
Mo1 N2 2.0136(14) 10_556 n
Mo1 N2 2.0136(14) 12 n
N1 C1 1.269(2) 12 n
N1 C1 1.269(2) . y
N2 C8 1.324(2) . y
N2 C1 1.388(2) . y
N3 C8 1.303(2) 10_556 n
N3 C8 1.303(2) . y
C1 C2 1.388(3) . y
C2 C7 1.356(3) . y
C2 C3 1.392(2) . y
C3 C4 1.325(3) . y
C4 C5 1.366(3) . y
C5 C6 1.375(3) . y
C6 C7 1.331(3) . y
C7 C8 1.434(2) . y
